data_2236583
loop_
_publ_author_name
'Su, Bi-Yun'
'Li, Lei'
'Wang, Jia-Xiang'
'Li, Xuan-Yan'

_publ_section_title
;
 <i>N</i>-[1-(1<i>H</i>-Pyrrol-2-yl)ethylidene]aniline
;
_journal_coeditor_code RK2378
_journal_issue 10
_journal_name_full 'Acta Crystallographica Section E'
_journal_page_first o2888
_journal_paper_doi 10.1107/S1600536812037695
_journal_volume 68
_journal_year 2012
_chemical_formula_iupac 'C12 H12 N2'
_chemical_formula_moiety 'C12 H12 N2'
_chemical_formula_sum 'C12 H12 N2'
_chemical_formula_weight 184.24
_chemical_melting_point_gt 405.25
_chemical_melting_point_lt 406.85
_chemical_name_systematic
;
<i>N</i>-[1-(1<i>H</i>-Pyrrol-2-yl)ethylidene]aniline
;
_space_group_IT_number 2
_symmetry_cell_setting triclinic
_symmetry_space_group_name_Hall '-P 1'
_symmetry_space_group_name_H-M 'P -1'
_atom_sites_solution_hydrogens geom
_atom_sites_solution_primary direct
_atom_sites_solution_secondary difmap
_audit_creation_method SHELXL97
_cell_angle_alpha 95.984(3)
_cell_angle_beta 93.202(3)
_cell_angle_gamma 109.274(3)
_cell_formula_units_Z 4
_cell_length_a 8.2236(14)
_cell_length_b 11.3306(19)
_cell_length_c 11.913(2)
_cell_measurement_reflns_used 1351
_cell_measurement_temperature 296(2)
_cell_measurement_theta_max 25.09
_cell_measurement_theta_min 2.41
_cell_volume 1037.3(3)
_computing_cell_refinement '<i>SAINT</i> (Bruker,2008)'
_computing_data_collection '<i>APEX2</i> (Bruker,2008)'
_computing_data_reduction '<i>SAINT</i> (Bruker,2008)'
_computing_molecular_graphics '<i>SHELXTL</i> (Sheldrick, 2008)'
_computing_publication_material '<i>publCIF</i> (Westrip, 2010)'
_computing_structure_refinement '<i>SHELXL97</i> (Sheldrick, 2008)'
_computing_structure_solution '<i>SHELXS97</i> (Sheldrick, 2008)'
_diffrn_ambient_temperature 296(2)
_diffrn_measured_fraction_theta_full 0.989
_diffrn_measured_fraction_theta_max 0.989
_diffrn_measurement_device_type 'Bruker APEXII CCD'
_diffrn_measurement_method '\f and \w scans'
_diffrn_radiation_monochromator graphite
_diffrn_radiation_source 'fine-focus sealed tube'
_diffrn_radiation_type MoK\a
_diffrn_radiation_wavelength 0.71073
_diffrn_reflns_av_R_equivalents 0.0227
_diffrn_reflns_av_sigmaI/netI 0.0430
_diffrn_reflns_limit_h_max 9
_diffrn_reflns_limit_h_min -9
_diffrn_reflns_limit_k_max 13
_diffrn_reflns_limit_k_min -9
_diffrn_reflns_limit_l_max 11
_diffrn_reflns_limit_l_min -14
_diffrn_reflns_number 5277
_diffrn_reflns_theta_full 25.09
_diffrn_reflns_theta_max 25.09
_diffrn_reflns_theta_min 2.41
_diffrn_standards_interval_count 0.0227
_diffrn_standards_interval_time 0.0430
_diffrn_standards_number 5286
_exptl_absorpt_coefficient_mu 0.071
_exptl_absorpt_correction_T_max 0.9868
_exptl_absorpt_correction_T_min 0.9742
_exptl_absorpt_correction_type multi-scan
_exptl_absorpt_process_details '(<i>SADABS</i>; Bruker, 2008)'
_exptl_crystal_colour colourless
_exptl_crystal_density_diffrn 1.180
_exptl_crystal_density_method 'not measured'
_exptl_crystal_description block
_exptl_crystal_F_000 392
_exptl_crystal_size_max 0.37
_exptl_crystal_size_mid 0.25
_exptl_crystal_size_min 0.19
_refine_diff_density_max 0.202
_refine_diff_density_min -0.134
_refine_ls_extinction_coef 0.043(5)
_refine_ls_extinction_expression Fc^*^=kFc[1+0.001xFc^2^\l^3^/sin(2\q)]^-1/4^
_refine_ls_extinction_method '<i>SHELXL97</i> (Sheldrick, 2008)'
_refine_ls_goodness_of_fit_ref 1.103
_refine_ls_hydrogen_treatment constr
_refine_ls_matrix_type full
_refine_ls_number_parameters 256
_refine_ls_number_reflns 3655
_refine_ls_number_restraints 0
_refine_ls_restrained_S_all 1.103
_refine_ls_R_factor_all 0.0701
_refine_ls_R_factor_gt 0.0482
_refine_ls_shift/su_max 0.001
_refine_ls_shift/su_mean 0.000
_refine_ls_structure_factor_coef Fsqd
_refine_ls_weighting_details 'calc w=1/[\s^2^(Fo^2^)+(0.0689P)^2^] where P=(Fo^2^+2Fc^2^)/3'
_refine_ls_weighting_scheme calc
_refine_ls_wR_factor_gt 0.1260
_refine_ls_wR_factor_ref 0.1416
_reflns_number_gt 2567
_reflns_number_total 3655
_reflns_threshold_expression I>2\s(I)
_cod_data_source_file rk2378.cif
_cod_data_source_block I
_cod_database_code 2236583
_cod_database_fobs_code 2236583

loop_
_symmetry_equiv_pos_as_xyz
'x, y, z'
'-x, -y, -z'

loop_
_atom_site_type_symbol
_atom_site_label
_atom_site_fract_x
_atom_site_fract_y
_atom_site_fract_z
_atom_site_U_iso_or_equiv
_atom_site_adp_type
_atom_site_calc_flag
_atom_site_refinement_flags
_atom_site_occupancy
_atom_site_symmetry_multiplicity
N N1 0.1204(2) 1.17200(13) 0.61426(13) 0.0613(4) Uani d . 1 1
H H1A 0.0627 1.1263 0.5534 0.074 Uiso calc R 1 1
N N2 0.19520(19) 0.94813(13) 0.57233(12) 0.0557(4) Uani d . 1 1
N N3 0.38995(19) 0.64751(14) -0.01282(12) 0.0557(4) Uani d . 1 1
H H3A 0.4486 0.6007 -0.0354 0.067 Uiso calc R 1 1
N N4 0.31361(19) 0.43111(14) 0.10218(13) 0.0569(4) Uani d . 1 1
C C1 0.1184(3) 1.28776(18) 0.6531(2) 0.0780(6) Uani d . 1 1
H H1 0.0539 1.3305 0.6192 0.094 Uiso calc R 1 1
C C2 0.2261(3) 1.3311(2) 0.7498(2) 0.0812(7) Uani d . 1 1
H H2 0.2502 1.4089 0.7935 0.097 Uiso calc R 1 1
C C3 0.2940(3) 1.23792(19) 0.77152(17) 0.0699(6) Uani d . 1 1
H H3 0.3710 1.2419 0.8332 0.084 Uiso calc R 1 1
C C4 0.2279(2) 1.13853(16) 0.68614(15) 0.0524(5) Uani d . 1 1
C C5 0.2640(2) 1.02211(16) 0.66444(14) 0.0519(5) Uani d . 1 1
C C6 0.3844(3) 0.9990(2) 0.75197(17) 0.0783(6) Uani d . 1 1
H H6A 0.3216 0.9665 0.8140 0.117 Uiso calc R 1 1
H H6B 0.4757 1.0767 0.7793 0.117 Uiso calc R 1 1
H H6C 0.4331 0.9389 0.7187 0.117 Uiso calc R 1 1
C C7 0.2301(2) 0.83354(16) 0.54888(15) 0.0525(5) Uani d . 1 1
C C8 0.1630(3) 0.73360(18) 0.60871(18) 0.0726(6) Uani d . 1 1
H H8 0.0976 0.7418 0.6684 0.087 Uiso calc R 1 1
C C9 0.1917(3) 0.62193(19) 0.5811(2) 0.0814(7) Uani d . 1 1
H H9 0.1457 0.5553 0.6224 0.098 Uiso calc R 1 1
C C10 0.2873(3) 0.6075(2) 0.4936(2) 0.0781(6) Uani d . 1 1
H H10 0.3072 0.5319 0.4756 0.094 Uiso calc R 1 1
C C11 0.3536(3) 0.7066(2) 0.43257(19) 0.0772(6) Uani d . 1 1
H H11 0.4184 0.6980 0.3727 0.093 Uiso calc R 1 1
C C12 0.3241(3) 0.81884(18) 0.46002(17) 0.0664(5) Uani d . 1 1
H H12 0.3683 0.8850 0.4179 0.080 Uiso calc R 1 1
C C13 0.4041(3) 0.76033(19) -0.04693(17) 0.0651(5) Uani d . 1 1
H H13 0.4783 0.8000 -0.0982 0.078 Uiso calc R 1 1
C C14 0.2908(3) 0.8061(2) 0.00674(18) 0.0698(6) Uani d . 1 1
H H14 0.2736 0.8820 -0.0013 0.084 Uiso calc R 1 1
C C15 0.2060(3) 0.71803(18) 0.07579(17) 0.0627(5) Uani d . 1 1
H H15 0.1218 0.7249 0.1225 0.075 Uiso calc R 1 1
C C16 0.2679(2) 0.61897(16) 0.06320(14) 0.0507(4) Uani d . 1 1
C C17 0.2239(2) 0.50444(16) 0.11674(14) 0.0503(4) Uani d . 1 1
C C18 0.0726(3) 0.47986(18) 0.18618(16) 0.0656(5) Uani d . 1 1
H H18A -0.0259 0.4157 0.1446 0.098 Uiso calc R 1 1
H H18B 0.0462 0.5560 0.2025 0.098 Uiso calc R 1 1
H H18C 0.1006 0.4522 0.2559 0.098 Uiso calc R 1 1
C C19 0.2680(2) 0.31984(17) 0.15675(16) 0.0561(5) Uani d . 1 1
C C20 0.3454(3) 0.3213(2) 0.26340(17) 0.0708(6) Uani d . 1 1
H H20 0.4238 0.3961 0.3014 0.085 Uiso calc R 1 1
C C21 0.3063(3) 0.2120(3) 0.3132(2) 0.0850(7) Uani d . 1 1
H H21 0.3581 0.2136 0.3851 0.102 Uiso calc R 1 1
C C22 0.1926(3) 0.1014(2) 0.2583(2) 0.0873(7) Uani d . 1 1
H H22 0.1663 0.0283 0.2927 0.105 Uiso calc R 1 1
C C23 0.1175(3) 0.0987(2) 0.1524(2) 0.0869(7) Uani d . 1 1
H H23 0.0404 0.0233 0.1147 0.104 Uiso calc R 1 1
C C24 0.1551(3) 0.2071(2) 0.10094(19) 0.0730(6) Uani d . 1 1
H H24 0.1042 0.2042 0.0285 0.088 Uiso calc R 1 1

loop_
_atom_site_aniso_label
_atom_site_aniso_U_11
_atom_site_aniso_U_22
_atom_site_aniso_U_33
_atom_site_aniso_U_12
_atom_site_aniso_U_13
_atom_site_aniso_U_23
N1 0.0669(10) 0.0474(9) 0.0668(10) 0.0195(8) -0.0074(8) 0.0011(7)
N2 0.0601(9) 0.0484(8) 0.0593(9) 0.0191(7) 0.0030(8) 0.0102(7)
N3 0.0549(9) 0.0621(10) 0.0579(9) 0.0271(7) 0.0110(7) 0.0155(7)
N4 0.0530(9) 0.0618(9) 0.0627(9) 0.0236(8) 0.0156(7) 0.0197(7)
C1 0.0800(15) 0.0517(12) 0.1002(17) 0.0274(11) -0.0127(13) -0.0059(11)
C2 0.0714(14) 0.0616(13) 0.1009(17) 0.0213(11) -0.0030(13) -0.0218(12)
C3 0.0603(12) 0.0749(14) 0.0679(13) 0.0209(11) -0.0028(10) -0.0087(11)
C4 0.0485(10) 0.0518(10) 0.0555(11) 0.0150(8) 0.0054(8) 0.0070(8)
C5 0.0497(10) 0.0543(11) 0.0520(10) 0.0155(8) 0.0071(8) 0.0141(9)
C6 0.0889(16) 0.0862(15) 0.0665(13) 0.0400(13) -0.0089(12) 0.0134(11)
C7 0.0519(10) 0.0509(10) 0.0556(10) 0.0183(8) 0.0031(8) 0.0092(8)
C8 0.0878(15) 0.0604(12) 0.0798(14) 0.0309(11) 0.0335(12) 0.0210(10)
C9 0.1039(18) 0.0574(13) 0.0943(16) 0.0343(12) 0.0340(14) 0.0233(11)
C10 0.0847(16) 0.0590(13) 0.0935(16) 0.0301(12) 0.0134(13) 0.0005(12)
C11 0.0715(14) 0.0779(15) 0.0800(15) 0.0235(12) 0.0208(12) -0.0006(12)
C12 0.0682(13) 0.0598(12) 0.0673(13) 0.0145(10) 0.0140(10) 0.0109(10)
C13 0.0620(12) 0.0718(13) 0.0703(13) 0.0282(10) 0.0107(10) 0.0277(10)
C14 0.0744(14) 0.0705(13) 0.0780(14) 0.0382(11) 0.0132(11) 0.0213(11)
C15 0.0641(12) 0.0711(13) 0.0634(12) 0.0339(10) 0.0145(10) 0.0142(10)
C16 0.0457(10) 0.0615(11) 0.0473(10) 0.0208(8) 0.0051(8) 0.0084(8)
C17 0.0472(10) 0.0583(11) 0.0457(10) 0.0188(8) 0.0033(8) 0.0055(8)
C18 0.0647(12) 0.0725(13) 0.0672(12) 0.0293(10) 0.0216(10) 0.0146(10)
C19 0.0474(10) 0.0639(12) 0.0649(12) 0.0248(9) 0.0165(9) 0.0176(9)
C20 0.0742(14) 0.0770(14) 0.0659(13) 0.0280(11) 0.0095(11) 0.0200(11)
C21 0.0857(17) 0.1045(19) 0.0803(15) 0.0435(15) 0.0171(13) 0.0376(14)
C22 0.0747(16) 0.0889(18) 0.118(2) 0.0381(14) 0.0315(15) 0.0529(16)
C23 0.0701(15) 0.0685(14) 0.121(2) 0.0177(11) 0.0122(14) 0.0271(14)
C24 0.0618(13) 0.0717(14) 0.0846(15) 0.0196(11) 0.0001(11) 0.0195(11)

loop_
_atom_type_symbol
_atom_type_description
_atom_type_scat_dispersion_real
_atom_type_scat_dispersion_imag
_atom_type_scat_source
C C 0.0033 0.0016 'International Tables Vol C Tables 4.2.6.8 and 6.1.1.4'
H H 0.0000 0.0000 'International Tables Vol C Tables 4.2.6.8 and 6.1.1.4'
N N 0.0061 0.0033 'International Tables Vol C Tables 4.2.6.8 and 6.1.1.4'

loop_
_geom_angle_atom_site_label_1
_geom_angle_atom_site_label_2
_geom_angle_atom_site_label_3
_geom_angle
C1 N1 C4 109.71(17)
C1 N1 H1A 125.1
C4 N1 H1A 125.1
C5 N2 C7 119.64(15)
C13 N3 C16 109.70(15)
C13 N3 H3A 125.2
C16 N3 H3A 125.2
C17 N4 C19 118.11(15)
N1 C1 C2 108.44(19)
N1 C1 H1 125.8
C2 C1 H1 125.8
C1 C2 C3 107.24(18)
C1 C2 H2 126.4
C3 C2 H2 126.4
C4 C3 C2 108.29(18)
C4 C3 H3 125.9
C2 C3 H3 125.9
N1 C4 C3 106.31(16)
N1 C4 C5 122.82(16)
C3 C4 C5 130.76(18)
N2 C5 C4 118.71(16)
N2 C5 C6 124.98(17)
C4 C5 C6 116.29(16)
C5 C6 H6A 109.5
C5 C6 H6B 109.5
H6A C6 H6B 109.5
C5 C6 H6C 109.5
H6A C6 H6C 109.5
H6B C6 H6C 109.5
C12 C7 C8 118.78(17)
C12 C7 N2 119.48(16)
C8 C7 N2 121.62(17)
C9 C8 C7 120.61(19)
C9 C8 H8 119.7
C7 C8 H8 119.7
C10 C9 C8 120.8(2)
C10 C9 H9 119.6
C8 C9 H9 119.6
C9 C10 C11 119.0(2)
C9 C10 H10 120.5
C11 C10 H10 120.5
C10 C11 C12 120.2(2)
C10 C11 H11 119.9
C12 C11 H11 119.9
C7 C12 C11 120.60(19)
C7 C12 H12 119.7
C11 C12 H12 119.7
N3 C13 C14 108.30(18)
N3 C13 H13 125.9
C14 C13 H13 125.9
C13 C14 C15 107.20(18)
C13 C14 H14 126.4
C15 C14 H14 126.4
C16 C15 C14 108.33(17)
C16 C15 H15 125.8
C14 C15 H15 125.8
N3 C16 C15 106.47(15)
N3 C16 C17 123.18(15)
C15 C16 C17 130.35(16)
N4 C17 C16 119.49(16)
N4 C17 C18 124.21(16)
C16 C17 C18 116.31(15)
C17 C18 H18A 109.5
C17 C18 H18B 109.5
H18A C18 H18B 109.5
C17 C18 H18C 109.5
H18A C18 H18C 109.5
H18B C18 H18C 109.5
C24 C19 C20 118.90(19)
C24 C19 N4 120.50(18)
C20 C19 N4 120.46(17)
C21 C20 C19 120.0(2)
C21 C20 H20 120.0
C19 C20 H20 120.0
C22 C21 C20 120.7(2)
C22 C21 H21 119.6
C20 C21 H21 119.6
C23 C22 C21 119.7(2)
C23 C22 H22 120.2
C21 C22 H22 120.2
C22 C23 C24 120.5(2)
C22 C23 H23 119.7
C24 C23 H23 119.7
C19 C24 C23 120.2(2)
C19 C24 H24 119.9
C23 C24 H24 119.9

loop_
_geom_bond_atom_site_label_1
_geom_bond_atom_site_label_2
_geom_bond_distance
N1 C1 1.350(2)
N1 C4 1.365(2)
N1 H1A 0.8600
N2 C5 1.286(2)
N2 C7 1.423(2)
N3 C13 1.352(2)
N3 C16 1.371(2)
N3 H3A 0.8600
N4 C17 1.286(2)
N4 C19 1.428(2)
C1 C2 1.355(3)
C1 H1 0.9300
C2 C3 1.387(3)
C2 H2 0.9300
C3 C4 1.376(2)
C3 H3 0.9300
C4 C5 1.446(2)
C5 C6 1.500(3)
C6 H6A 0.9600
C6 H6B 0.9600
C6 H6C 0.9600
C7 C12 1.373(3)
C7 C8 1.376(3)
C8 C9 1.373(3)
C8 H8 0.9300
C9 C10 1.368(3)
C9 H9 0.9300
C10 C11 1.378(3)
C10 H10 0.9300
C11 C12 1.381(3)
C11 H11 0.9300
C12 H12 0.9300
C13 C14 1.364(3)
C13 H13 0.9300
C14 C15 1.391(3)
C14 H14 0.9300
C15 C16 1.376(2)
C15 H15 0.9300
C16 C17 1.453(2)
C17 C18 1.498(2)
C18 H18A 0.9600
C18 H18B 0.9600
C18 H18C 0.9600
C19 C24 1.381(3)
C19 C20 1.385(3)
C20 C21 1.379(3)
C20 H20 0.9300
C21 C22 1.363(3)
C21 H21 0.9300
C22 C23 1.366(3)
C22 H22 0.9300
C23 C24 1.381(3)
C23 H23 0.9300
C24 H24 0.9300

loop_
_geom_hbond_atom_site_label_D
_geom_hbond_atom_site_label_H
_geom_hbond_atom_site_label_A
_geom_hbond_site_symmetry_A
_geom_hbond_distance_DH
_geom_hbond_distance_HA
_geom_hbond_distance_DA
_geom_hbond_angle_DHA
N1 H1A N2 2_576 0.86 2.38 3.150(2) 149.6
N3 H3A N4 2_665 0.86 2.27 3.065(2) 153.2

loop_
_geom_torsion_atom_site_label_1
_geom_torsion_atom_site_label_2
_geom_torsion_atom_site_label_3
_geom_torsion_atom_site_label_4
_geom_torsion
C4 N1 C1 C2 0.7(2)
N1 C1 C2 C3 -0.9(3)
C1 C2 C3 C4 0.8(2)
C1 N1 C4 C3 -0.2(2)
C1 N1 C4 C5 -176.80(17)
C2 C3 C4 N1 -0.3(2)
C2 C3 C4 C5 175.84(19)
C7 N2 C5 C4 179.53(15)
C7 N2 C5 C6 1.0(3)
N1 C4 C5 N2 1.6(3)
C3 C4 C5 N2 -174.05(19)
N1 C4 C5 C6 -179.77(17)
C3 C4 C5 C6 4.6(3)
C5 N2 C7 C12 -112.9(2)
C5 N2 C7 C8 71.2(2)
C12 C7 C8 C9 1.0(3)
N2 C7 C8 C9 176.9(2)
C7 C8 C9 C10 -0.1(4)
C8 C9 C10 C11 -0.5(4)
C9 C10 C11 C12 0.2(3)
C8 C7 C12 C11 -1.2(3)
N2 C7 C12 C11 -177.28(17)
C10 C11 C12 C7 0.6(3)
C16 N3 C13 C14 -0.1(2)
N3 C13 C14 C15 0.2(2)
C13 C14 C15 C16 -0.2(2)
C13 N3 C16 C15 -0.1(2)
C13 N3 C16 C17 -179.24(16)
C14 C15 C16 N3 0.2(2)
C14 C15 C16 C17 179.27(18)
C19 N4 C17 C16 179.47(15)
C19 N4 C17 C18 -0.9(3)
N3 C16 C17 N4 7.2(3)
C15 C16 C17 N4 -171.75(18)
N3 C16 C17 C18 -172.52(16)
C15 C16 C17 C18 8.6(3)
C17 N4 C19 C24 92.6(2)
C17 N4 C19 C20 -91.9(2)
C24 C19 C20 C21 -1.4(3)
N4 C19 C20 C21 -177.05(18)
C19 C20 C21 C22 0.4(3)
C20 C21 C22 C23 0.5(4)
C21 C22 C23 C24 -0.4(4)
C20 C19 C24 C23 1.5(3)
N4 C19 C24 C23 177.15(18)
C22 C23 C24 C19 -0.7(3)

loop_
_cod_related_entry_id
_cod_related_entry_database
_cod_related_entry_code
1 ChemSpider 19771049
